data_4116688
loop_
_publ_author_name
'Jian Zhang'
'Shinichi Saito'
'Toru Koizumi'

_publ_contact_author
;
Toru Koizumi
2630 Sugitani, Toyama, Japan, 930
;
_publ_contact_author_email ' trkoi@ms.toyama-mpu.ac.jp '
_publ_contact_author_fax ' +81-764-34-5049 '
_publ_contact_author_phone ' +81-764-34-2281 ext. 2655 '
_publ_section_title
;
 Acidic and Basic Hydrolysis of an Optically Pure Spiro-\l4-sulfurane:
 Completely Opposite Stereochemical Outcome
;
_journal_name_full 'Journal of the American Chemical Society'
_journal_page_first 1631
_journal_page_last 1632
_journal_paper_doi 10.1021/ja973039l
_journal_volume 120
_journal_year 1998
_chemical_formula_moiety 'C17 H20 O3 S '
_chemical_formula_sum 'C17 H20 O3 S'
_chemical_formula_weight 304.40
_space_group_IT_number 19
_symmetry_cell_setting orthorhombic
_symmetry_Int_Tables_number 19
_symmetry_space_group_name_Hall 'P 2ac 2ab'
_symmetry_space_group_name_H-M 'P 21 21 21'
_audit_creation_date 'Tue Jan  6 13:56:57 1998'
_audit_creation_method 'from TEXRAY.INF file'
_cell_angle_alpha 90
_cell_angle_beta 90
_cell_angle_gamma 90
_cell_formula_units_Z 4
_cell_length_a 11.206(3)
_cell_length_b 12.282(2)
_cell_length_c 10.965(3)
_cell_measurement_reflns_used 22
_cell_measurement_temperature 293.2
_cell_measurement_theta_max 12.5
_cell_measurement_theta_min 11.2
_cell_volume 1509.1(6)
_computing_cell_refinement 'Rigaku/AFC Diffractometer Control'
_computing_data_collection 'Rigaku/AFC Diffractometer Control'
_computing_data_reduction teXsan
_computing_publication_material teXsan
_computing_structure_refinement teXsan
_computing_structure_solution SAPI91
_diffrn_ambient_temperature 293.2
_diffrn_measurement_device 'Rigaku AFC7R'
_diffrn_measurement_method \w-2\q
_diffrn_orient_matrix_UB_11 -0.07607
_diffrn_orient_matrix_UB_12 0.01111
_diffrn_orient_matrix_UB_13 -0.04603
_diffrn_orient_matrix_UB_21 0.02033
_diffrn_orient_matrix_UB_22 0.07863
_diffrn_orient_matrix_UB_23 -0.01128
_diffrn_orient_matrix_UB_31 0.04199
_diffrn_orient_matrix_UB_32 -0.01795
_diffrn_orient_matrix_UB_33 -0.07792
_diffrn_radiation_detector 'scintillation counter'
_diffrn_radiation_monochromator graphite
_diffrn_radiation_source 'Rigaku rotating anode'
_diffrn_radiation_type 'Mo K\a'
_diffrn_radiation_wavelength 0.7107
_diffrn_reflns_av_R_equivalents 0.00
_diffrn_reflns_av_sigmaI/netI 0.208
_diffrn_reflns_limit_h_max 14
_diffrn_reflns_limit_h_min 0
_diffrn_reflns_limit_k_max 15
_diffrn_reflns_limit_k_min 0
_diffrn_reflns_limit_l_max 0
_diffrn_reflns_limit_l_min -14
_diffrn_reflns_number 1999
_diffrn_reflns_reduction_process 'Lp corrections applied'
_diffrn_reflns_theta_max 27.49
_diffrn_reflns_theta_min 2.46
_diffrn_standards_decay_% -0.32
_diffrn_standards_interval_count 150
_diffrn_standards_number 3
_exptl_absorpt_coefficient_mu 0.222
_exptl_absorpt_correction_type none
_exptl_crystal_colour colorless
_exptl_crystal_density_diffrn 1.340
_exptl_crystal_description prismatic
_exptl_crystal_F_000 648.00
_exptl_crystal_size_max 0.200
_exptl_crystal_size_mid 0.150
_exptl_crystal_size_min 0.150
_refine_diff_density_max 0.22
_refine_diff_density_min -0.22
_refine_ls_extinction_method none
_refine_ls_goodness_of_fit_obs 0.469
_refine_ls_hydrogen_treatment noref
_refine_ls_matrix_type full
_refine_ls_number_constraints 0
_refine_ls_number_parameters 190
_refine_ls_number_reflns 766
_refine_ls_number_restraints 0
_refine_ls_R_factor_obs 0.0424
_refine_ls_shift/esd_max 3.2359
_refine_ls_shift/esd_mean 0.7827
_refine_ls_structure_factor_coef F
_refine_ls_weighting_scheme unit
_refine_ls_wR_factor_obs 0.0440
_reflns_number_observed 766
_reflns_number_total 1999
_reflns_observed_criterion >3.0sigma(I)
_cod_data_source_file ja973039l_1.cif
_cod_data_source_block 3a
_cod_original_cell_volume 1509.1(5)
_cod_original_sg_symbol_H-M 'P 21 21 21 '
_cod_original_formula_sum 'C17 H20 O3 S '
_cod_database_code 4116688

loop_
_symmetry_equiv_pos_as_xyz
'   +x,   +y,   +z'
'1/2-x,   -y,1/2+z'
'1/2+x,1/2-y,   -z'
'   -x,1/2+y,1/2-z'

loop_
_atom_site_aniso_label
_atom_site_aniso_U_11
_atom_site_aniso_U_22
_atom_site_aniso_U_33
_atom_site_aniso_U_12
_atom_site_aniso_U_13
_atom_site_aniso_U_23
S(1) 0.0314(10) 0.049(1) 0.043(1) -0.001(1) 0.002(1) -0.003(1)
O(1) 0.078(6) 0.038(4) 0.082(5) -0.012(4) -0.011(5) 0.017(4)
O(2) 0.053(4) 0.042(4) 0.085(5) 0.007(4) -0.008(4) 0.002(4)
O(3) 0.047(3) 0.066(4) 0.038(3) -0.008(4) 0.000(3) 0.010(4)
C(1) 0.026(4) 0.043(5) 0.040(5) 0.007(5) 0.000(4) -0.014(5)
C(2) 0.045(5) 0.044(5) 0.052(7) -0.008(4) 0.004(5) -0.001(6)
C(3) 0.032(4) 0.060(7) 0.071(7) 0.006(4) -0.016(6) -0.017(6)
C(4) 0.038(5) 0.063(7) 0.078(8) -0.004(6) 0.007(5) -0.018(7)
C(5) 0.044(6) 0.046(5) 0.059(7) -0.012(5) 0.015(5) -0.003(5)
C(6) 0.036(5) 0.032(5) 0.041(5) -0.001(4) 0.003(5) -0.004(5)
C(7) 0.049(6) 0.043(6) 0.045(6) -0.001(5) -0.005(5) -0.018(5)
C(8) 0.035(4) 0.040(5) 0.040(6) 0.003(4) -0.015(4) 0.015(4)
C(9) 0.040(4) 0.033(6) 0.040(5) 0.002(4) 0.004(4) 0.003(4)
C(10) 0.055(7) 0.045(5) 0.049(6) 0.022(5) 0.009(5) -0.014(5)
C(11) 0.059(7) 0.032(5) 0.078(9) 0.007(5) 0.010(7) 0.004(6)
C(12) 0.040(6) 0.038(5) 0.066(6) -0.004(5) 0.004(5) 0.011(5)
C(13) 0.075(7) 0.054(6) 0.072(7) -0.012(6) 0.000(6) 0.029(5)
C(14) 0.053(5) 0.041(5) 0.045(6) 0.005(4) 0.001(5) 0.011(5)
C(15) 0.030(5) 0.038(4) 0.050(5) -0.007(4) -0.003(4) 0.002(5)
C(16) 0.064(7) 0.070(7) 0.085(8) -0.013(6) 0.023(5) -0.023(7)
C(17) 0.040(5) 0.040(5) 0.108(9) -0.004(4) 0.005(6) -0.003(6)

loop_
_atom_site_label
_atom_site_fract_x
_atom_site_fract_y
_atom_site_fract_z
_atom_site_U_iso_or_equiv
_atom_site_thermal_displace_type
_atom_site_calc_flag
_atom_site_occupancy
S1 -0.7322(2) -0.0670(2) -0.2088(2) 0.0414(6) Uani d 1.00
O1 -0.8782(7) -0.3275(5) -0.0402(6) 0.066(2) Uani d 1.00
O2 -0.7404(5) -0.2136(5) -0.1158(6) 0.060(2) Uani d 1.00
O3 -0.7227(5) 0.0553(5) -0.2779(5) 0.050(2) Uani d 1.00
C1 -0.8904(6) -0.0646(8) -0.1770(7) 0.036(2) Uani d 1.00
C2 -0.9653(8) 0.0173(7) -0.2224(9) 0.047(3) Uani d 1.00
C3 -1.0856(8) 0.0099(8) -0.197(1) 0.054(3) Uani d 1.00
C4 -1.1298(8) -0.0755(9) -0.1295(10) 0.059(3) Uani d 1.00
C5 -1.0557(8) -0.1580(8) -0.0911(9) 0.049(3) Uani d 1.00
C6 -0.9353(7) -0.1537(7) -0.1157(8) 0.036(3) Uani d 1.00
C7 -0.8488(9) -0.2417(8) -0.0857(8) 0.046(3) Uani d 1.00
C8 -0.6578(7) -0.0198(6) -0.0676(7) 0.038(2) Uani d 1.00
C9 -0.6224(7) 0.0966(7) -0.0910(7) 0.038(3) Uani d 1.00
C10 -0.6319(9) 0.1804(7) 0.0144(8) 0.050(3) Uani d 1.00
C11 -0.5655(9) 0.2821(7) -0.039(1) 0.056(3) Uani d 1.00
C12 -0.5206(8) 0.2414(7) -0.1619(8) 0.048(3) Uani d 1.00
C13 -0.6308(10) 0.2366(8) -0.2476(9) 0.067(3) Uani d 1.00
C14 -0.7011(8) 0.1424(7) -0.1908(8) 0.046(3) Uani d 1.00
C15 -0.4936(8) 0.1200(6) -0.1385(8) 0.039(2) Uani d 1.00
C16 -0.4547(8) 0.0562(9) -0.2519(10) 0.073(4) Uani d 1.00
C17 -0.3974(8) 0.1019(7) -0.042(1) 0.063(3) Uani d 1.00
H1 -0.9342 0.0762 -0.2692 0.0573 Uiso calc 1.00
H2 -1.1384 0.0645 -0.2265 0.0657 Uiso calc 1.00
H3 -1.2125 -0.0777 -0.1095 0.0717 Uiso calc 1.00
H4 -1.0878 -0.2181 -0.0474 0.0588 Uiso calc 1.00
H5 -0.7116 -0.0234 -0.0007 0.0463 Uiso calc 1.00
H6 -0.5896 -0.0629 -0.0510 0.0463 Uiso calc 1.00
H7 -0.5934 0.1549 0.0861 0.0599 Uiso calc 1.00
H8 -0.7128 0.1972 0.0325 0.0599 Uiso calc 1.00
H9 -0.5012 0.3034 0.0116 0.0685 Uiso calc 1.00
H10 -0.6189 0.3415 -0.0495 0.0685 Uiso calc 1.00
H11 -0.4551 0.2815 -0.1936 0.0593 Uiso calc 1.00
H12 -0.6085 0.2210 -0.3291 0.0817 Uiso calc 1.00
H13 -0.6751 0.3026 -0.2452 0.0817 Uiso calc 1.00
H14 -0.7742 0.1679 -0.1573 0.0558 Uiso calc 1.00
H15 -0.3799 0.0831 -0.2797 0.0912 Uiso calc 1.00
H16 -0.4476 -0.0187 -0.2323 0.0912 Uiso calc 1.00
H17 -0.5127 0.0652 -0.3146 0.0912 Uiso calc 1.00
H18 -0.3234 0.1282 -0.0716 0.0740 Uiso calc 1.00
H19 -0.3912 0.0261 -0.0253 0.0740 Uiso calc 1.00
H20 -0.4185 0.1396 0.0303 0.0740 Uiso calc 1.00

loop_
_atom_type_symbol
_atom_type_oxidation_number
_atom_type_number_in_cell
_atom_type_scat_dispersion_real
_atom_type_scat_dispersion_imag
_atom_type_scat_source
C 0 68 0.003 0.002
;International Tables for Crystallography
(1992, Vol. C, Tables 4.2.6.8 and 6.1.1.1)
;
H 0 80 0.000 0.000
;International Tables for Crystallography
(1992, Vol. C, Table 6.1.1.2)
;
S 0 4 0.125 0.123
;International Tables for Crystallography
(1992, Vol. C, Tables 4.2.6.8 and 6.1.1.1)
;
O 0 12 0.011 0.006
;International Tables for Crystallography
(1992, Vol. C, Tables 4.2.6.8 and 6.1.1.1)
;

loop_
_geom_angle_atom_site_label_1
_geom_angle_atom_site_label_2
_geom_angle_atom_site_label_3
_geom_angle
_geom_angle_site_symmetry_1
_geom_angle_site_symmetry_2
_geom_angle_site_symmetry_3
_geom_angle_publ_flag
O(2) S(1) O(3) 177.1(3) 1_555 1_555 1_555 yes
O(2) S(1) C(1) 82.8(4) 1_555 1_555 1_555 yes
O(2) S(1) C(8) 83.1(3) 1_555 1_555 1_555 yes
O(3) S(1) C(1) 97.7(4) 1_555 1_555 1_555 yes
O(3) S(1) C(8) 93.9(3) 1_555 1_555 1_555 yes
C(1) S(1) C(8) 106.0(4) 1_555 1_555 1_555 yes
S(1) O(2) C(7) 113.3(5) 1_555 1_555 1_555 yes
S(1) O(3) C(14) 111.7(4) 1_555 1_555 1_555 yes
S(1) C(1) C(2) 122.0(7) 1_555 1_555 1_555 yes
S(1) C(1) C(6) 116.2(6) 1_555 1_555 1_555 yes
C(2) C(1) C(6) 121.6(7) 1_555 1_555 1_555 yes
C(1) C(2) C(3) 117.8(9) 1_555 1_555 1_555 yes
C(1) C(2) H(4) 121.2(8) 1_555 1_555 1_555 no
C(3) C(2) H(4) 121.0(10) 1_555 1_555 1_555 no
C(2) C(3) C(4) 120.7(9) 1_555 1_555 1_555 yes
C(2) C(3) H(3) 119(1) 1_555 1_555 1_555 no
C(4) C(3) H(3) 119.7(9) 1_555 1_555 1_555 no
C(3) C(4) C(5) 120.6(8) 1_555 1_555 1_555 yes
C(3) C(4) H(2) 119(1) 1_555 1_555 1_555 no
C(5) C(4) H(2) 119(1) 1_555 1_555 1_555 no
C(4) C(5) C(6) 120.1(9) 1_555 1_555 1_555 yes
C(4) C(5) H(1) 119.9(9) 1_555 1_555 1_555 no
C(6) C(5) H(1) 119(1) 1_555 1_555 1_555 no
C(1) C(6) C(5) 119.1(8) 1_555 1_555 1_555 yes
C(1) C(6) C(7) 116.5(7) 1_555 1_555 1_555 yes
C(5) C(6) C(7) 124.4(9) 1_555 1_555 1_555 yes
O(1) C(7) O(2) 125.8(9) 1_555 1_555 1_555 yes
O(1) C(7) C(6) 123.2(9) 1_555 1_555 1_555 yes
O(2) C(7) C(6) 110.9(8) 1_555 1_555 1_555 yes
S(1) C(8) C(9) 105.9(6) 1_555 1_555 1_555 yes
S(1) C(8) H(5) 110.5(6) 1_555 1_555 1_555 no
S(1) C(8) H(6) 110.2(6) 1_555 1_555 1_555 no
C(9) C(8) H(5) 110.5(7) 1_555 1_555 1_555 no
C(9) C(8) H(6) 110.0(7) 1_555 1_555 1_555 no
H(5) C(8) H(6) 109.7(7) 1_555 1_555 1_555 no
C(8) C(9) C(10) 119.1(7) 1_555 1_555 1_555 yes
C(8) C(9) C(14) 108.8(7) 1_555 1_555 1_555 yes
C(8) C(9) C(15) 118.3(7) 1_555 1_555 1_555 yes
C(10) C(9) C(14) 104.6(7) 1_555 1_555 1_555 yes
C(10) C(9) C(15) 101.0(7) 1_555 1_555 1_555 yes
C(14) C(9) C(15) 103.2(7) 1_555 1_555 1_555 yes
C(9) C(10) C(11) 102.7(7) 1_555 1_555 1_555 yes
C(9) C(10) H(8) 111.5(7) 1_555 1_555 1_555 no
C(9) C(10) H(9) 111.5(8) 1_555 1_555 1_555 no
C(11) C(10) H(8) 110.8(9) 1_555 1_555 1_555 no
C(11) C(10) H(9) 110.9(8) 1_555 1_555 1_555 no
H(8) C(10) H(9) 109.3(9) 1_555 1_555 1_555 no
C(10) C(11) C(12) 103.0(7) 1_555 1_555 1_555 yes
C(10) C(11) H(12) 111.4(8) 1_555 1_555 1_555 no
C(10) C(11) H(13) 111.2(9) 1_555 1_555 1_555 no
C(12) C(11) H(12) 110.9(8) 1_555 1_555 1_555 no
C(12) C(11) H(13) 110.5(9) 1_555 1_555 1_555 no
H(12) C(11) H(13) 109.7(9) 1_555 1_555 1_555 no
C(11) C(12) C(13) 106.6(7) 1_555 1_555 1_555 yes
C(11) C(12) C(15) 103.6(7) 1_555 1_555 1_555 yes
C(11) C(12) H(14) 114.3(8) 1_555 1_555 1_555 no
C(13) C(12) C(15) 102.6(7) 1_555 1_555 1_555 yes
C(13) C(12) H(14) 114.4(8) 1_555 1_555 1_555 no
C(15) C(12) H(14) 114.1(8) 1_555 1_555 1_555 no
C(12) C(13) C(14) 101.1(7) 1_555 1_555 1_555 yes
C(12) C(13) H(10) 111.4(10) 1_555 1_555 1_555 no
C(12) C(13) H(11) 111.8(10) 1_555 1_555 1_555 no
C(14) C(13) H(10) 111.3(9) 1_555 1_555 1_555 no
C(14) C(13) H(11) 111.5(10) 1_555 1_555 1_555 no
H(10) C(13) H(11) 109.6(9) 1_555 1_555 1_555 no
O(3) C(14) C(9) 107.5(6) 1_555 1_555 1_555 yes
O(3) C(14) C(13) 112.0(7) 1_555 1_555 1_555 yes
O(3) C(14) H(7) 110.6(8) 1_555 1_555 1_555 no
C(9) C(14) C(13) 105.9(7) 1_555 1_555 1_555 yes
C(9) C(14) H(7) 110.1(8) 1_555 1_555 1_555 no
C(13) C(14) H(7) 110.6(8) 1_555 1_555 1_555 no
C(9) C(15) C(12) 93.0(6) 1_555 1_555 1_555 yes
C(9) C(15) C(16) 116.1(7) 1_555 1_555 1_555 yes
C(9) C(15) C(17) 113.1(7) 1_555 1_555 1_555 yes
C(12) C(15) C(16) 114.6(8) 1_555 1_555 1_555 yes
C(12) C(15) C(17) 113.2(7) 1_555 1_555 1_555 yes
C(16) C(15) C(17) 106.7(7) 1_555 1_555 1_555 yes
C(15) C(16) H(18) 109.3(9) 1_555 1_555 1_555 no
C(15) C(16) H(19) 109.6(9) 1_555 1_555 1_555 no
C(15) C(16) H(20) 109.3(9) 1_555 1_555 1_555 no
H(18) C(16) H(19) 109(1) 1_555 1_555 1_555 no
H(18) C(16) H(20) 109(1) 1_555 1_555 1_555 no
H(19) C(16) H(20) 109(1) 1_555 1_555 1_555 no
C(15) C(17) H(15) 109.1(9) 1_555 1_555 1_555 no
C(15) C(17) H(16) 109.5(8) 1_555 1_555 1_555 no
C(15) C(17) H(17) 109.1(10) 1_555 1_555 1_555 no
H(15) C(17) H(16) 109(1) 1_555 1_555 1_555 no
H(15) C(17) H(17) 109.5(9) 1_555 1_555 1_555 no
H(16) C(17) H(17) 109.9(10) 1_555 1_555 1_555 no

loop_
_geom_bond_atom_site_label_1
_geom_bond_atom_site_label_2
_geom_bond_distance
_geom_bond_site_symmetry_1
_geom_bond_site_symmetry_2
_geom_bond_publ_flag
S(1) O(2) 2.072(7) 1_555 1_555 yes
S(1) O(3) 1.686(6) 1_555 1_555 yes
S(1) C(1) 1.807(7) 1_555 1_555 yes
S(1) C(8) 1.851(8) 1_555 1_555 yes
O(1) C(7) 1.21(1) 1_555 1_555 yes
O(2) C(7) 1.31(1) 1_555 1_555 yes
O(3) C(14) 1.454(10) 1_555 1_555 yes
C(1) C(2) 1.40(1) 1_555 1_555 yes
C(1) C(6) 1.38(1) 1_555 1_555 yes
C(2) C(3) 1.38(1) 1_555 1_555 yes
C(2) H(4) 0.953 1_555 1_555 no
C(3) C(4) 1.38(1) 1_555 1_555 yes
C(3) H(3) 0.951 1_555 1_555 no
C(4) C(5) 1.38(1) 1_555 1_555 yes
C(4) H(2) 0.952 1_555 1_555 no
C(5) C(6) 1.38(1) 1_555 1_555 yes
C(5) H(1) 0.950 1_555 1_555 no
C(6) C(7) 1.49(1) 1_555 1_555 yes
C(8) C(9) 1.51(1) 1_555 1_555 yes
C(8) H(5) 0.946 1_555 1_555 no
C(8) H(6) 0.951 1_555 1_555 no
C(9) C(10) 1.55(1) 1_555 1_555 yes
C(9) C(14) 1.51(1) 1_555 1_555 yes
C(9) C(15) 1.56(1) 1_555 1_555 yes
C(10) C(11) 1.57(1) 1_555 1_555 yes
C(10) H(8) 0.951 1_555 1_555 no
C(10) H(9) 0.951 1_555 1_555 no
C(11) C(12) 1.52(1) 1_555 1_555 yes
C(11) H(12) 0.947 1_555 1_555 no
C(11) H(13) 0.950 1_555 1_555 no
C(12) C(13) 1.55(1) 1_555 1_555 yes
C(12) C(15) 1.54(1) 1_555 1_555 yes
C(12) H(14) 0.951 1_555 1_555 no
C(13) C(14) 1.53(1) 1_555 1_555 yes
C(13) H(10) 0.952 1_555 1_555 no
C(13) H(11) 0.947 1_555 1_555 no
C(14) H(7) 0.952 1_555 1_555 no
C(15) C(16) 1.53(1) 1_555 1_555 yes
C(15) C(17) 1.53(1) 1_555 1_555 yes
C(16) H(18) 0.951 1_555 1_555 no
C(16) H(19) 0.946 1_555 1_555 no
C(16) H(20) 0.951 1_555 1_555 no
C(17) H(15) 0.950 1_555 1_555 no
C(17) H(16) 0.946 1_555 1_555 no
C(17) H(17) 0.950 1_555 1_555 no

loop_
_geom_contact_atom_site_label_1
_geom_contact_atom_site_label_2
_geom_contact_distance
_geom_contact_site_symmetry_1
_geom_contact_site_symmetry_2
O(1) C(13) 3.40(1) 1_555 2_355
O(1) C(17) 3.49(1) 1_555 3_445
O(1) C(3) 3.53(1) 1_555 4_344
O(1) C(4) 3.55(1) 1_555 3_545
O(2) C(5) 3.45(1) 1_555 3_545
O(3) C(8) 3.475(10) 1_555 2_354
